data_1540330
loop_
_publ_author_name
'Krogh Andersen, I.G.'
'Krogh Andersen, E.'
'Norby, P.'
'Colella, C.'
'de'Gennaro, M.'

_publ_section_title
;
 Synthesis and structure of an ABW type thallium alumosilicate
;
_journal_name_full Zeolites
_journal_page_first 149
_journal_page_last 154
_journal_volume 11
_journal_year 1991
_chemical_formula_sum 'Al O4 Si Tl1.1'
_chemical_name_systematic 'Tl1.1 (Al Si O4)'
_space_group_IT_number 33
_symmetry_space_group_name_Hall 'P 2c -2n'
_symmetry_space_group_name_H-M 'P n a 21'
_cell_angle_alpha 90
_cell_angle_beta 90
_cell_angle_gamma 90
_cell_formula_units_Z 4
_cell_length_a 8.297
_cell_length_b 9.417
_cell_length_c 5.413
_cell_volume 422.933
_citation_journal_id_ASTM ZEOLD3
_cod_data_source_file KroghAndersen_ZEOLD3_1991_1412.cif
_cod_data_source_block Al1O4Si1Tl1.1
_cod_original_cell_volume 422.9331
_cod_original_formula_sum 'Al1 O4 Si1 Tl1.1'
_cod_database_code 1540330

loop_
_symmetry_equiv_pos_as_xyz
x,y,z
-x,-y,z+1/2
-x+1/2,y+1/2,z+1/2
x+1/2,-y+1/2,z

loop_
_atom_site_label
_atom_site_type_symbol
_atom_site_fract_x
_atom_site_fract_y
_atom_site_fract_z
_atom_site_occupancy
_atom_site_U_iso_or_equiv
O2 O-2 0.2814 0.244 0.2887 1 0.0
Tl3 Tl+1 0.0667 0.687 0.2343 0.22 0.0
Tl2 Tl+1 -0.1913 0.7317 0.1956 0.2 0.0
Al1 Al+3 0.2043 0.071 0.25 1 0.0
O4 O-2 0.2761 0.0117 -0.0399 1 0.0
O1 O-2 0.0003 0.0651 0.2476 1 0.0
O3 O-2 0.2718 0.9513 0.4796 1 0.0
Tl1 Tl+1 -0.0117 0.6906 0.2636 0.68 0.0
Si1 Si+4 0.3154 0.414 0.2487 1 0.0
